data_7222791
loop_
_publ_author_name
'Zaremba, I.'
'Rodewald, U.C.'
'Poettgen, R.'

_publ_section_title
;
 Synthesis and structure of Yb Ir In5
;
_journal_name_full
;
Zeitschrift fuer Naturforschung, Teil B. Anorganische Chemie, Organische 
Chemie (42,1987-)
;
_journal_page_first 805
_journal_page_last 808
_journal_volume 58
_journal_year 2003
_chemical_formula_sum 'In5 Ir Yb'
_chemical_name_systematic 'Yb Ir In5'
_space_group_IT_number 123
_symmetry_space_group_name_Hall '-P 4 2'
_symmetry_space_group_name_H-M 'P 4/m m m'
_cell_angle_alpha 90
_cell_angle_beta 90
_cell_angle_gamma 90
_cell_formula_units_Z 1
_cell_length_a 4.6196
_cell_length_b 4.6196
_cell_length_c 7.4021
_cell_volume 157.966
_citation_journal_id_ASTM ZNBSEN
_cod_data_source_file Zaremba_ZNBSEN_2003_1049.cif
_cod_data_source_block In5Ir1Yb1
_cod_original_formula_sum 'In5 Ir1 Yb1'
_cod_database_code 7222791

loop_
_symmetry_equiv_pos_as_xyz
x,y,z
-y,x,z
-x,-y,z
y,-x,z
x,-y,-z
y,x,-z
-x,y,-z
-y,-x,-z
-x,-y,-z
y,-x,-z
x,y,-z
-y,x,-z
-x,y,z
-y,-x,z
x,-y,z
y,x,z

loop_
_atom_site_label
_atom_site_type_symbol
_atom_site_fract_x
_atom_site_fract_y
_atom_site_fract_z
_atom_site_occupancy
_atom_site_U_iso_or_equiv
In1 In 0.5 0.5 0 1 0.0
Ir1 Ir 0 0 0.5 1 0.0
In2 In 0.5 0 0.29974 1 0.0
Yb1 Yb 0 0 0 1 0.0
